data_2312466
loop_
_publ_author_name
'Kennedy, Alan R.'
'Kirkhouse, Jennifer B. A.'
'McCarney, Karen M.'
'Puissegur, Olivier'

_publ_section_title
;
 Isostructural behaviour in ammonium and potassium salt forms of
 sulfonated azo dyes.
;
_journal_coeditor_code DG3051
_journal_issue 'Pt 3'
_journal_name_full 'Acta crystallographica. Section C, Structural chemistry'
_journal_page_first 66
_journal_page_last 79
_journal_paper_doi 10.1107/S2053229624001293
_journal_volume 80
_journal_year 2024
_chemical_formula_iupac '[K (C12 H9 N2 O4 S) (H2 O1)]'
_chemical_formula_moiety '[K (C12 H9 N2 O4 S) (H2 O1)]'
_chemical_formula_sum 'C12 H11 K N2 O5 S'
_chemical_formula_weight 334.39
_chemical_name_systematic
;
Poly[aqua{4-[2-(4-hydroxyphenyl)diazen-1-yl]benzenesulfonato}potassium]
;
_space_group_crystal_system triclinic
_space_group_IT_number 2
_space_group_name_Hall '-P 1'
_space_group_name_H-M_alt 'P -1'
_atom_sites_solution_hydrogens mixed
_audit_creation_method SHELXL-2018/3
_cell_angle_alpha 83.852(14)
_cell_angle_beta 86.361(15)
_cell_angle_gamma 88.868(15)
_cell_formula_units_Z 4
_cell_length_a 5.9620(7)
_cell_length_b 7.2033(11)
_cell_length_c 31.929(5)
_cell_measurement_reflns_used 10143
_cell_measurement_temperature 150(2)
_cell_measurement_theta_max 26.0
_cell_measurement_theta_min 2.50
_cell_volume 1360.5(3)
_computing_cell_refinement
;
SAINT (Bruker, 2012)
;
_computing_data_collection
;
APEX2 (Bruker, 2012)
;
_computing_data_reduction
;
SAINT and SADABS (Bruker, 2012)
;
_computing_publication_material
;
SHELXL2018 in WinGX (Farrugia, 2012)
;
_computing_structure_refinement
;
SHELXL2018 (Sheldrick, 2015<i>b</i>)
;
_computing_structure_solution
;
SIR92 (Altomare <i>et al.</i>,  1994)
;
_diffrn_ambient_temperature 150(2)
_diffrn_measured_fraction_theta_full 0.974
_diffrn_measured_fraction_theta_max 0.969
_diffrn_measurement_device_type 'Bruker APEXII CCD'
_diffrn_measurement_method 'omega scans'
_diffrn_radiation_type synchrotron
_diffrn_radiation_wavelength 0.689
_diffrn_reflns_av_R_equivalents 0.0323
_diffrn_reflns_av_unetI/netI 0.0514
_diffrn_reflns_limit_h_max 7
_diffrn_reflns_limit_h_min -7
_diffrn_reflns_limit_k_max 9
_diffrn_reflns_limit_k_min -9
_diffrn_reflns_limit_l_max 39
_diffrn_reflns_limit_l_min -40
_diffrn_reflns_number 10143
_diffrn_reflns_theta_full 25.000
_diffrn_reflns_theta_max 25.998
_diffrn_reflns_theta_min 2.493
_diffrn_source 'Daresbury SRS Station 9.8'
_diffrn_standards_decay_% 0
_diffrn_standards_interval_count 0
_diffrn_standards_number 0
_exptl_absorpt_coefficient_mu 0.514
_exptl_absorpt_correction_T_max 1.000
_exptl_absorpt_correction_T_min 0.751
_exptl_absorpt_correction_type multi-scan
_exptl_absorpt_process_details
;
(SADABS; Bruker, 2012)
;
_exptl_crystal_colour yellow
_exptl_crystal_density_diffrn 1.633
_exptl_crystal_description plate
_exptl_crystal_F_000 688
_exptl_crystal_size_max 0.200
_exptl_crystal_size_mid 0.140
_exptl_crystal_size_min 0.030
_refine_diff_density_max 0.591
_refine_diff_density_min -0.674
_refine_ls_extinction_method none
_refine_ls_goodness_of_fit_ref 1.021
_refine_ls_hydrogen_treatment mixed
_refine_ls_matrix_type full
_refine_ls_number_parameters 403
_refine_ls_number_reflns 5691
_refine_ls_number_restraints 6
_refine_ls_restrained_S_all 1.021
_refine_ls_R_factor_all 0.0746
_refine_ls_R_factor_gt 0.0598
_refine_ls_shift/su_max 0.001
_refine_ls_shift/su_mean 0.000
_refine_ls_structure_factor_coef Fsqd
_refine_ls_weighting_details 'w=1/[\s^2^(Fo^2^)+(0.1366P)^2^] where P=(Fo^2^+2Fc^2^)/3'
_refine_ls_weighting_scheme calc
_refine_ls_wR_factor_gt 0.1712
_refine_ls_wR_factor_ref 0.1795
_reflns_number_gt 4405
_reflns_number_total 5691
_reflns_threshold_expression 'I > 2\s(I)'
_cod_data_source_file dg3051.cif
_cod_data_source_block K1
_cod_database_code 2312466
_shelx_space_group_comment
;
The symmetry employed for this shelxl refinement is uniquely defined
by the following loop, which should always be used as a source of
symmetry information in preference to the above space-group names.
They are only intended as comments.
;
_shelx_estimated_absorpt_t_min 0.895
_shelx_estimated_absorpt_t_max 0.983

loop_
_space_group_symop_operation_xyz
'x, y, z'
'-x, -y, -z'

loop_
_atom_site_type_symbol
_atom_site_label
_atom_site_fract_x
_atom_site_fract_y
_atom_site_fract_z
_atom_site_U_iso_or_equiv
_atom_site_adp_type
_atom_site_calc_flag
_atom_site_occupancy
_atom_site_disorder_assembly
_atom_site_disorder_group
K K1 0.36696(11) -0.01827(9) 0.75009(2) 0.02505(19) Uani d 1 . .
K K2 1.04941(11) -0.53233(10) 0.77938(2) 0.02465(19) Uani d 1 . .
S S1 -0.11322(12) -0.24184(10) 0.69389(2) 0.01926(19) Uani d 1 . .
S S2 0.54537(12) -0.32684(11) 0.83209(2) 0.0213(2) Uani d 1 . .
O O1 0.0904(4) -0.2355(3) 0.71678(6) 0.0268(5) Uani d 1 . .
O O2 -0.2642(4) -0.0810(3) 0.69821(6) 0.0277(5) Uani d 1 . .
O O3 -0.2304(4) -0.4194(3) 0.70500(7) 0.0281(5) Uani d 1 . .
O O4 0.5925(4) -0.2727(3) 0.32948(6) 0.0285(5) Uani d 1 . .
O O5 0.6597(4) -0.4995(3) 0.82126(7) 0.0306(5) Uani d 1 . .
O O6 0.6621(4) -0.1604(4) 0.81212(7) 0.0371(6) Uani d 1 . .
O O7 0.3080(4) -0.3207(3) 0.82324(6) 0.0254(5) Uani d 1 . .
O O8 0.9857(4) -0.0787(3) 1.18624(6) 0.0246(5) Uani d 1 . .
O O1W 0.9915(4) -0.7663(3) 0.70673(7) 0.0294(5) Uani d 1 . .
O O2W 1.4663(4) -0.6612(3) 0.75731(7) 0.0267(5) Uani d 1 . .
N N1 0.1526(4) -0.2478(4) 0.51080(8) 0.0241(6) Uani d 1 . .
N N2 0.3607(4) -0.2444(4) 0.50057(8) 0.0244(6) Uani d 1 . .
N N3 0.6433(4) -0.2553(3) 1.01425(7) 0.0211(5) Uani d 1 . .
N N4 0.8446(4) -0.2370(3) 1.02266(8) 0.0219(5) Uani d 1 . .
C C1 -0.0256(5) -0.2344(4) 0.63988(8) 0.0188(6) Uani d 1 . .
C C2 0.1890(5) -0.3011(4) 0.62818(9) 0.0224(6) Uani d 1 . .
H H2 0.289784 -0.343168 0.649169 0.027 Uiso calc 1 . .
C C3 0.2539(5) -0.3054(4) 0.58561(9) 0.0229(6) Uani d 1 . .
H H3 0.399776 -0.348997 0.577331 0.027 Uiso calc 1 . .
C C4 0.1017(5) -0.2448(4) 0.55507(9) 0.0210(6) Uani d 1 . .
C C5 -0.1142(5) -0.1801(5) 0.56692(9) 0.0261(7) Uani d 1 . .
H H5 -0.216726 -0.140838 0.546051 0.031 Uiso calc 1 . .
C C6 -0.1768(5) -0.1740(4) 0.60948(9) 0.0221(6) Uani d 1 . .
H H6 -0.321876 -0.128863 0.617822 0.027 Uiso calc 1 . .
C C7 0.4134(5) -0.2564(4) 0.45656(9) 0.0223(6) Uani d 1 . .
C C8 0.6279(5) -0.2012(4) 0.44089(9) 0.0240(6) Uani d 1 . .
H H8 0.731988 -0.162898 0.459482 0.029 Uiso calc 1 . .
C C9 0.6902(5) -0.2017(4) 0.39842(9) 0.0223(6) Uani d 1 . .
H H9 0.834366 -0.158982 0.387603 0.027 Uiso calc 1 . .
C C10 0.5398(5) -0.2654(4) 0.37162(9) 0.0214(6) Uani d 1 . .
C C11 0.3261(5) -0.3279(5) 0.38736(9) 0.0250(6) Uani d 1 . .
H H11 0.225448 -0.374106 0.369166 0.030 Uiso calc 1 . .
C C12 0.2637(5) -0.3213(5) 0.42974(9) 0.0251(7) Uani d 1 . .
H H12 0.118444 -0.361226 0.440581 0.030 Uiso calc 1 . .
C C13 0.5661(5) -0.3265(4) 0.88708(9) 0.0201(6) Uani d 1 . .
C C14 0.3888(5) -0.2573(4) 0.91189(9) 0.0239(6) Uani d 1 . .
H H14 0.250402 -0.221333 0.899981 0.029 Uiso calc 1 . .
C C15 0.4177(5) -0.2415(4) 0.95442(9) 0.0227(6) Uani d 1 . .
H H15 0.297484 -0.197564 0.971870 0.027 Uiso calc 1 . .
C C16 0.6237(5) -0.2906(4) 0.97118(9) 0.0192(6) Uani d 1 . .
C C17 0.7970(5) -0.3667(4) 0.94658(9) 0.0219(6) Uani d 1 . .
H H17 0.934209 -0.405492 0.958599 0.026 Uiso calc 1 . .
C C18 0.7675(5) -0.3852(4) 0.90454(9) 0.0235(6) Uani d 1 . .
H H18 0.884138 -0.437672 0.887653 0.028 Uiso calc 1 . .
C C19 0.8724(5) -0.2009(4) 1.06517(8) 0.0199(6) Uani d 1 . .
C C20 1.0813(5) -0.1333(4) 1.07323(9) 0.0216(6) Uani d 1 . .
H H20 1.196039 -0.116093 1.051188 0.026 Uiso calc 1 . .
C C21 1.1211(5) -0.0912(4) 1.11342(9) 0.0214(6) Uani d 1 . .
H H21 1.263161 -0.044719 1.118899 0.026 Uiso calc 1 . .
C C22 0.9530(5) -0.1169(4) 1.14585(9) 0.0209(6) Uani d 1 . .
C C23 0.7465(5) -0.1886(4) 1.13802(9) 0.0222(6) Uani d 1 . .
H H23 0.633336 -0.207817 1.160321 0.027 Uiso calc 1 . .
C C24 0.7039(5) -0.2324(4) 1.09797(9) 0.0214(6) Uani d 1 . .
H H24 0.563378 -0.282682 1.092802 0.026 Uiso calc 1 . .
H H4H 0.736(2) -0.251(5) 0.3235(11) 0.025(9) Uiso d 1 . .
H H8H 1.121(4) -0.034(7) 1.1861(17) 0.075(17) Uiso d 1 . .
H H1W 0.909(6) -0.666(3) 0.7025(12) 0.040(11) Uiso d 1 . .
H H2W 0.908(7) -0.862(5) 0.7037(16) 0.060(15) Uiso d 1 . .
H H3W 1.510(7) -0.619(6) 0.7314(6) 0.043(11) Uiso d 1 . .
H H4W 1.541(7) -0.598(6) 0.7737(12) 0.051(13) Uiso d 1 . .

loop_
_atom_site_aniso_label
_atom_site_aniso_U_11
_atom_site_aniso_U_22
_atom_site_aniso_U_33
_atom_site_aniso_U_12
_atom_site_aniso_U_13
_atom_site_aniso_U_23
K1 0.0278(4) 0.0274(4) 0.0203(3) 0.0015(3) -0.0027(3) -0.0038(3)
K2 0.0222(4) 0.0303(4) 0.0206(3) 0.0020(3) -0.0018(2) 0.0010(3)
S1 0.0225(4) 0.0210(4) 0.0138(3) 0.0025(3) 0.0000(3) -0.0006(3)
S2 0.0225(4) 0.0284(4) 0.0133(3) -0.0015(3) -0.0034(3) -0.0025(3)
O1 0.0307(12) 0.0315(12) 0.0184(10) 0.0001(9) -0.0038(8) -0.0022(9)
O2 0.0298(12) 0.0324(12) 0.0202(11) 0.0116(9) 0.0018(8) -0.0032(9)
O3 0.0328(12) 0.0253(12) 0.0248(11) -0.0031(9) 0.0047(9) 0.0007(9)
O4 0.0298(12) 0.0408(14) 0.0146(10) 0.0061(10) -0.0013(8) -0.0032(9)
O5 0.0295(12) 0.0425(14) 0.0223(11) 0.0108(10) -0.0040(9) -0.0148(10)
O6 0.0503(15) 0.0400(15) 0.0209(11) -0.0217(12) -0.0086(10) 0.0043(10)
O7 0.0260(11) 0.0308(12) 0.0206(10) 0.0020(9) -0.0076(8) -0.0054(9)
O8 0.0288(12) 0.0326(12) 0.0127(9) -0.0007(9) -0.0031(8) -0.0034(8)
O1W 0.0303(13) 0.0298(13) 0.0277(12) 0.0033(10) -0.0002(9) -0.0034(10)
O2W 0.0299(12) 0.0301(12) 0.0201(11) -0.0065(9) 0.0039(9) -0.0046(9)
N1 0.0303(14) 0.0253(14) 0.0169(12) 0.0039(10) -0.0013(10) -0.0038(10)
N2 0.0268(13) 0.0285(14) 0.0173(12) 0.0021(10) 0.0004(10) -0.0011(10)
N3 0.0247(13) 0.0244(13) 0.0145(11) 0.0036(10) -0.0051(9) -0.0027(9)
N4 0.0292(14) 0.0206(13) 0.0162(11) 0.0042(10) -0.0030(9) -0.0037(9)
C1 0.0262(15) 0.0155(13) 0.0146(13) -0.0017(11) 0.0016(10) -0.0020(10)
C2 0.0247(15) 0.0246(15) 0.0174(13) 0.0030(11) -0.0010(11) -0.0007(11)
C3 0.0207(14) 0.0276(16) 0.0195(14) 0.0047(11) -0.0004(11) -0.0007(11)
C4 0.0218(14) 0.0246(15) 0.0163(13) 0.0020(11) -0.0007(10) -0.0014(11)
C5 0.0242(15) 0.0342(18) 0.0187(14) 0.0072(12) -0.0029(11) 0.0018(12)
C6 0.0190(14) 0.0270(16) 0.0200(14) 0.0043(11) -0.0036(11) -0.0004(11)
C7 0.0264(15) 0.0251(15) 0.0147(13) 0.0057(11) -0.0021(11) 0.0010(11)
C8 0.0267(15) 0.0255(16) 0.0210(15) 0.0001(12) -0.0020(11) -0.0080(12)
C9 0.0228(14) 0.0226(15) 0.0213(14) -0.0006(11) -0.0003(11) -0.0017(11)
C10 0.0247(15) 0.0240(15) 0.0149(13) 0.0057(11) -0.0025(10) 0.0005(11)
C11 0.0235(15) 0.0318(17) 0.0201(14) 0.0042(12) -0.0055(11) -0.0037(12)
C12 0.0216(15) 0.0320(17) 0.0207(14) 0.0034(12) -0.0008(11) -0.0001(12)
C13 0.0255(15) 0.0218(14) 0.0131(12) 0.0022(11) -0.0056(10) -0.0007(10)
C14 0.0230(15) 0.0292(16) 0.0189(14) 0.0035(11) -0.0007(11) -0.0005(11)
C15 0.0250(15) 0.0252(16) 0.0182(13) 0.0028(11) -0.0003(11) -0.0039(11)
C16 0.0233(14) 0.0170(14) 0.0172(13) -0.0010(10) -0.0024(10) 0.0004(10)
C17 0.0227(14) 0.0252(15) 0.0187(14) 0.0033(11) -0.0071(11) -0.0040(11)
C18 0.0240(15) 0.0307(16) 0.0161(13) 0.0067(12) -0.0029(11) -0.0040(11)
C19 0.0282(15) 0.0212(14) 0.0110(12) 0.0085(11) -0.0057(10) -0.0042(10)
C20 0.0164(13) 0.0290(16) 0.0192(14) -0.0004(11) -0.0012(10) -0.0019(11)
C21 0.0222(14) 0.0228(15) 0.0193(14) -0.0012(11) -0.0039(11) -0.0012(11)
C22 0.0274(15) 0.0201(14) 0.0148(13) 0.0041(11) -0.0040(11) 0.0012(10)
C23 0.0263(15) 0.0248(15) 0.0147(13) 0.0000(11) 0.0000(11) 0.0002(11)
C24 0.0201(14) 0.0225(15) 0.0213(14) 0.0001(11) -0.0044(11) 0.0009(11)

loop_
_atom_type_symbol
_atom_type_description
_atom_type_scat_dispersion_real
_atom_type_scat_dispersion_imag
_atom_type_scat_source
K K 0.1936 0.2357 'International Tables Vol C Tables 4.2.6.8 and 6.1.1.4'
S S 0.1188 0.1164 'International Tables Vol C Tables 4.2.6.8 and 6.1.1.4'
O O 0.0101 0.0057 'International Tables Vol C Tables 4.2.6.8 and 6.1.1.4'
N N 0.0056 0.0031 'International Tables Vol C Tables 4.2.6.8 and 6.1.1.4'
C C 0.0029 0.0015 'International Tables Vol C Tables 4.2.6.8 and 6.1.1.4'
H H 0.0000 0.0000 'International Tables Vol C Tables 4.2.6.8 and 6.1.1.4'

loop_
_geom_angle_atom_site_label_1
_geom_angle_atom_site_label_2
_geom_angle_atom_site_label_3
_geom_angle_site_symmetry_1
_geom_angle_site_symmetry_3
_geom_angle
_geom_angle_publ_flag
O1 K1 O2W . 1_465 143.99(8) ?
O1 K1 O2 . 1_655 96.82(7) ?
O2W K1 O2 1_465 1_655 94.96(7) ?
O1 K1 O6 . . 122.07(7) ?
O2W K1 O6 1_465 . 93.29(8) ?
O2 K1 O6 1_655 . 81.29(7) ?
O1 K1 O8 . 2_657 91.74(7) ?
O2W K1 O8 1_465 2_657 78.80(7) ?
O2 K1 O8 1_655 2_657 171.32(7) ?
O6 K1 O8 . 2_657 92.97(7) ?
O1 K1 O7 . . 81.20(7) ?
O2W K1 O7 1_465 . 124.81(7) ?
O2 K1 O7 1_655 . 112.15(7) ?
O6 K1 O7 . . 48.56(6) ?
O8 K1 O7 2_657 . 67.71(6) ?
O1 K1 O4 . 2_656 94.29(7) ?
O2W K1 O4 1_465 2_656 59.54(7) ?
O2 K1 O4 1_655 2_656 67.50(6) ?
O6 K1 O4 . 2_656 134.83(7) ?
O8 K1 O4 2_657 2_656 113.39(6) ?
O7 K1 O4 . 2_656 175.43(7) ?
O1 K1 O1W . 1_465 71.39(7) ?
O2W K1 O1W 1_465 1_465 72.75(7) ?
O2 K1 O1W 1_655 1_465 114.51(7) ?
O6 K1 O1W . 1_465 159.23(7) ?
O8 K1 O1W 2_657 1_465 69.63(6) ?
O7 K1 O1W . 1_465 127.79(6) ?
O4 K1 O1W 2_656 1_465 50.58(6) ?
O1 K1 S2 . . 99.79(5) ?
O2W K1 S2 1_465 . 113.31(6) ?
O2 K1 S2 1_655 . 93.51(5) ?
O6 K1 S2 . . 24.42(5) ?
O8 K1 S2 2_657 . 83.59(5) ?
O7 K1 S2 . . 24.92(4) ?
O4 K1 S2 2_656 . 157.67(5) ?
O1W K1 S2 1_465 . 151.14(5) ?
O1 K1 K2 . 1_465 111.21(5) ?
O2W K1 K2 1_465 1_465 40.61(5) ?
O2 K1 K2 1_655 1_465 131.67(5) ?
O6 K1 K2 . 1_465 112.19(6) ?
O8 K1 K2 2_657 1_465 44.90(5) ?
O7 K1 K2 . 1_465 110.51(5) ?
O4 K1 K2 2_656 1_465 71.74(5) ?
O1W K1 K2 1_465 1_465 47.40(5) ?
S2 K1 K2 . 1_465 118.03(2) ?
O1 K1 K2 . 1_455 40.53(5) ?
O2W K1 K2 1_465 1_455 157.68(5) ?
O2 K1 K2 1_655 1_455 106.51(6) ?
O6 K1 K2 . 1_455 84.18(5) ?
O8 K1 K2 2_657 1_455 79.19(5) ?
O7 K1 K2 . 1_455 40.81(4) ?
O4 K1 K2 2_656 1_455 134.64(5) ?
O1W K1 K2 1_465 1_455 102.80(5) ?
S2 K1 K2 . 1_455 60.30(2) ?
K2 K1 K2 1_465 1_455 120.54(2) ?
O5 K2 O2W . . 160.56(7) ?
O5 K2 O7 . 1_655 99.88(7) ?
O2W K2 O7 . 1_655 79.33(7) ?
O5 K2 O1 . 1_655 108.12(7) ?
O2W K2 O1 . 1_655 91.20(7) ?
O7 K2 O1 1_655 1_655 84.47(7) ?
O5 K2 O8 . 2_747 83.48(7) ?
O2W K2 O8 . 2_747 79.34(7) ?
O7 K2 O8 1_655 2_747 114.54(7) ?
O1 K2 O8 1_655 2_747 156.28(7) ?
O5 K2 O3 . 1_655 81.94(7) ?
O2W K2 O3 . 1_655 113.62(7) ?
O7 K2 O3 1_655 1_655 130.17(7) ?
O1 K2 O3 1_655 1_655 49.17(6) ?
O8 K2 O3 2_747 1_655 115.13(7) ?
O5 K2 O1W . . 109.02(7) ?
O2W K2 O1W . . 74.07(7) ?
O7 K2 O1W 1_655 . 151.04(7) ?
O1 K2 O1W 1_655 . 84.82(7) ?
O8 K2 O1W 2_747 . 71.71(6) ?
O3 K2 O1W 1_655 . 54.96(6) ?
O5 K2 C22 . 2_747 75.97(8) ?
O2W K2 C22 . 2_747 84.63(7) ?
O7 K2 C22 1_655 2_747 92.32(7) ?
O1 K2 C22 1_655 2_747 175.16(7) ?
O8 K2 C22 2_747 2_747 24.68(7) ?
O3 K2 C22 1_655 2_747 135.03(7) ?
O1W K2 C22 . 2_747 96.36(7) ?
O5 K2 C23 . 2_747 91.18(7) ?
O2W K2 C23 . 2_747 70.03(7) ?
O7 K2 C23 1_655 2_747 71.42(7) ?
O1 K2 C23 1_655 2_747 151.52(7) ?
O8 K2 C23 2_747 2_747 43.13(7) ?
O3 K2 C23 1_655 2_747 158.09(7) ?
O1W K2 C23 . 2_747 109.00(7) ?
C22 K2 C23 2_747 2_747 23.89(7) ?
O5 K2 S1 . 1_655 92.88(6) ?
O2W K2 S1 . 1_655 106.08(5) ?
O7 K2 S1 1_655 1_655 105.92(5) ?
O1 K2 S1 1_655 1_655 24.32(5) ?
O8 K2 S1 2_747 1_655 139.42(5) ?
O3 K2 S1 1_655 1_655 25.26(4) ?
O1W K2 S1 . 1_655 71.45(5) ?
C22 K2 S1 2_747 1_655 160.14(6) ?
C23 K2 S1 2_747 1_655 175.50(5) ?
O5 K2 S2 . . 18.27(6) ?
O2W K2 S2 . . 166.25(6) ?
O7 K2 S2 1_655 . 88.14(5) ?
O1 K2 S2 1_655 . 93.22(5) ?
O8 K2 S2 2_747 . 101.09(5) ?
O3 K2 S2 1_655 . 78.85(4) ?
O1W K2 S2 . . 119.29(5) ?
C22 K2 S2 2_747 . 90.29(5) ?
C23 K2 S2 2_747 . 100.72(5) ?
S1 K2 S2 1_655 . 82.67(2) ?
O5 K2 K1 . 1_645 127.22(6) ?
O2W K2 K1 . 1_645 40.16(5) ?
O7 K2 K1 1_655 1_645 112.89(5) ?
O1 K2 K1 1_655 1_645 114.97(5) ?
O8 K2 K1 2_747 1_645 45.95(4) ?
O3 K2 K1 1_655 1_645 104.05(5) ?
O1W K2 K1 . 1_645 49.46(5) ?
C22 K2 K1 2_747 1_645 62.99(5) ?
C23 K2 K1 2_747 1_645 63.93(5) ?
S1 K2 K1 1_655 1_645 114.76(2) ?
S2 K2 K1 . 1_645 145.49(3) ?
O5 K2 H1W . . 100.8(7) ?
O2W K2 H1W . . 86.6(5) ?
O7 K2 H1W 1_655 . 153.4(8) ?
O1 K2 H1W 1_655 . 73.3(6) ?
O8 K2 H1W 2_747 . 84.4(5) ?
O3 K2 H1W 1_655 . 38.4(2) ?
O1W K2 H1W . . 16.6(2) ?
C22 K2 H1W 2_747 . 108.8(6) ?
C23 K2 H1W 2_747 . 124.5(4) ?
S1 K2 H1W 1_655 . 56.5(4) ?
S2 K2 H1W . . 107.2(5) ?
K1 K2 H1W 1_645 . 66.0(2) ?
O5 K2 H4W . . 153.1(7) ?
O2W K2 H4W . . 17.1(4) ?
O7 K2 H4W 1_655 . 62.3(4) ?
O1 K2 H4W 1_655 . 90.9(9) ?
O8 K2 H4W 2_747 . 86.3(8) ?
O3 K2 H4W 1_655 . 124.8(7) ?
O1W K2 H4W . . 91.1(4) ?
C22 K2 H4W 2_747 . 84.4(9) ?
C23 K2 H4W 2_747 . 64.8(9) ?
S1 K2 H4W 1_655 . 110.8(9) ?
S2 K2 H4W . . 149.6(4) ?
K1 K2 H4W 1_645 . 54.5(6) ?
H1W K2 H4W . . 102.9(8) ?
O1 S1 O2 . . 113.45(14) ?
O1 S1 O3 . . 111.38(13) ?
O2 S1 O3 . . 111.79(13) ?
O1 S1 C1 . . 106.56(13) ?
O2 S1 C1 . . 106.74(13) ?
O3 S1 C1 . . 106.42(13) ?
O1 S1 K2 . 1_455 51.36(9) ?
O2 S1 K2 . 1_455 122.43(9) ?
O3 S1 K2 . 1_455 61.34(10) ?
C1 S1 K2 . 1_455 130.60(10) ?
O7 S2 O6 . . 111.40(15) ?
O7 S2 O5 . . 112.83(14) ?
O6 S2 O5 . . 111.82(15) ?
O7 S2 C13 . . 108.58(13) ?
O6 S2 C13 . . 106.38(14) ?
O5 S2 C13 . . 105.38(13) ?
O7 S2 K1 . . 60.88(9) ?
O6 S2 K1 . . 53.06(10) ?
O5 S2 K1 . . 117.59(9) ?
C13 S2 K1 . . 136.61(10) ?
O7 S2 K2 . . 132.58(9) ?
O6 S2 K2 . . 77.99(12) ?
O5 S2 K2 . . 34.05(10) ?
C13 S2 K2 . . 112.84(10) ?
K1 S2 K2 . . 100.28(2) ?
S1 O1 K1 . . 145.40(14) ?
S1 O1 K2 . 1_455 104.32(11) ?
K1 O1 K2 . 1_455 101.16(7) ?
S1 O2 K1 . 1_455 133.87(12) ?
S1 O3 K2 . 1_455 93.40(11) ?
C10 O4 K1 . 2_656 135.45(18) ?
C10 O4 H4H . . 110(2) ?
K1 O4 H4H 2_656 . 72(2) ?
S2 O5 K2 . . 127.68(14) ?
S2 O6 K1 . . 102.52(12) ?
S2 O7 K2 . 1_455 133.41(13) ?
S2 O7 K1 . . 94.20(10) ?
K2 O7 K1 1_455 . 92.89(6) ?
C22 O8 K2 . 2_747 93.35(16) ?
C22 O8 K1 . 2_657 126.30(17) ?
K2 O8 K1 2_747 2_657 89.15(6) ?
C22 O8 H8H . . 107(4) ?
K2 O8 H8H 2_747 . 114(4) ?
K1 O8 H8H 2_657 . 120(4) ?
K2 O1W K1 . 1_645 83.14(6) ?
K2 O1W H1W . . 72(3) ?
K1 O1W H1W 1_645 . 155(3) ?
K2 O1W H2W . . 134(3) ?
K1 O1W H2W 1_645 . 93(3) ?
H1W O1W H2W . . 108(4) ?
K1 O2W K2 1_645 . 99.23(7) ?
K1 O2W H3W 1_645 . 103(3) ?
K2 O2W H3W . . 112(3) ?
K1 O2W H4W 1_645 . 139(3) ?
K2 O2W H4W . . 97(3) ?
H3W O2W H4W . . 106(4) ?
N2 N1 C4 . . 113.4(3) ?
N1 N2 C7 . . 113.7(3) ?
N4 N3 C16 . . 112.2(2) ?
N3 N4 C19 . . 114.2(2) ?
C6 C1 C2 . . 121.0(3) ?
C6 C1 S1 . . 119.4(2) ?
C2 C1 S1 . . 119.5(2) ?
C3 C2 C1 . . 119.7(3) ?
C3 C2 H2 . . 120.2 ?
C1 C2 H2 . . 120.2 ?
C2 C3 C4 . . 119.4(3) ?
C2 C3 H3 . . 120.3 ?
C4 C3 H3 . . 120.3 ?
C5 C4 C3 . . 120.8(3) ?
C5 C4 N1 . . 116.1(3) ?
C3 C4 N1 . . 123.1(3) ?
C6 C5 C4 . . 119.5(3) ?
C6 C5 H5 . . 120.3 ?
C4 C5 H5 . . 120.3 ?
C5 C6 C1 . . 119.7(3) ?
C5 C6 H6 . . 120.1 ?
C1 C6 H6 . . 120.1 ?
C8 C7 C12 . . 120.0(3) ?
C8 C7 N2 . . 116.5(3) ?
C12 C7 N2 . . 123.5(3) ?
C9 C8 C7 . . 120.4(3) ?
C9 C8 H8 . . 119.8 ?
C7 C8 H8 . . 119.8 ?
C8 C9 C10 . . 119.5(3) ?
C8 C9 H9 . . 120.3 ?
C10 C9 H9 . . 120.3 ?
O4 C10 C9 . . 122.4(3) ?
O4 C10 C11 . . 117.1(3) ?
C9 C10 C11 . . 120.6(3) ?
C12 C11 C10 . . 119.3(3) ?
C12 C11 H11 . . 120.4 ?
C10 C11 H11 . . 120.4 ?
C11 C12 C7 . . 120.2(3) ?
C11 C12 H12 . . 119.9 ?
C7 C12 H12 . . 119.9 ?
C18 C13 C14 . . 120.9(3) ?
C18 C13 S2 . . 118.7(2) ?
C14 C13 S2 . . 120.3(2) ?
C15 C14 C13 . . 119.1(3) ?
C15 C14 H14 . . 120.4 ?
C13 C14 H14 . . 120.4 ?
C16 C15 C14 . . 119.8(3) ?
C16 C15 H15 . . 120.1 ?
C14 C15 H15 . . 120.1 ?
C15 C16 C17 . . 120.7(3) ?
C15 C16 N3 . . 115.7(2) ?
C17 C16 N3 . . 123.6(3) ?
C18 C17 C16 . . 119.6(3) ?
C18 C17 H17 . . 120.2 ?
C16 C17 H17 . . 120.2 ?
C17 C18 C13 . . 119.8(3) ?
C17 C18 H18 . . 120.1 ?
C13 C18 H18 . . 120.1 ?
C20 C19 C24 . . 120.4(3) ?
C20 C19 N4 . . 116.1(2) ?
C24 C19 N4 . . 123.5(3) ?
C21 C20 C19 . . 119.9(3) ?
C21 C20 H20 . . 120.0 ?
C19 C20 H20 . . 120.0 ?
C20 C21 C22 . . 120.1(3) ?
C20 C21 H21 . . 119.9 ?
C22 C21 H21 . . 119.9 ?
O8 C22 C23 . . 117.9(2) ?
O8 C22 C21 . . 122.1(3) ?
C23 C22 C21 . . 119.9(3) ?
O8 C22 K2 . 2_747 61.97(14) ?
C23 C22 K2 . 2_747 83.25(17) ?
C21 C22 K2 . 2_747 123.43(19) ?
C24 C23 C22 . . 120.7(3) ?
C24 C23 K2 . 2_747 129.2(2) ?
C22 C23 K2 . 2_747 72.86(16) ?
C24 C23 H23 . . 119.6 ?
C22 C23 H23 . . 119.6 ?
K2 C23 H23 2_747 . 70.0 ?
C23 C24 C19 . . 118.9(3) ?
C23 C24 H24 . . 120.6 ?
C19 C24 H24 . . 120.6 ?

loop_
_geom_bond_atom_site_label_1
_geom_bond_atom_site_label_2
_geom_bond_site_symmetry_2
_geom_bond_distance
_geom_bond_publ_flag
K1 O1 . 2.642(2) y
K1 O2W 1_465 2.688(3) y
K1 O2 1_655 2.728(2) y
K1 O6 . 2.829(3) y
K1 O8 2_657 2.957(2) y
K1 O7 . 3.027(2) y
K1 O4 2_656 3.116(2) y
K1 O1W 1_465 3.149(2) y
K1 S2 . 3.4555(11) ?
K1 K2 1_465 4.1142(12) ?
K1 K2 1_455 4.1810(12) ?
K2 O5 . 2.625(2) y
K2 O2W . 2.713(2) y
K2 O7 1_655 2.736(2) y
K2 O1 1_655 2.769(2) y
K2 O8 2_747 2.904(2) y
K2 O3 1_655 3.020(2) y
K2 O1W . 3.050(3) y
K2 C22 2_747 3.285(3) ?
K2 C23 2_747 3.414(3) ?
K2 S1 1_655 3.4353(11) ?
K2 S2 . 3.7108(11) ?
K2 H1W . 2.91(4) ?
K2 H4W . 2.96(4) ?
S1 O1 . 1.460(2) ?
S1 O2 . 1.466(2) ?
S1 O3 . 1.469(2) ?
S1 C1 . 1.765(3) ?
S2 O7 . 1.460(2) ?
S2 O6 . 1.464(2) ?
S2 O5 . 1.470(2) ?
S2 C13 . 1.768(3) ?
O4 C10 . 1.368(3) ?
O4 H4H . 0.880(10) ?
O8 C22 . 1.374(4) ?
O8 H8H . 0.876(11) ?
O1W H1W . 0.872(10) ?
O1W H2W . 0.877(10) ?
O2W H3W . 0.875(10) ?
O2W H4W . 0.878(10) ?
N1 N2 . 1.262(4) ?
N1 C4 . 1.429(4) ?
N2 C7 . 1.432(4) ?
N3 N4 . 1.258(4) ?
N3 C16 . 1.437(4) ?
N4 C19 . 1.429(4) ?
C1 C6 . 1.396(4) ?
C1 C2 . 1.400(4) ?
C2 C3 . 1.393(4) ?
C2 H2 . 0.9500 ?
C3 C4 . 1.404(4) ?
C3 H3 . 0.9500 ?
C4 C5 . 1.403(4) ?
C5 C6 . 1.391(4) ?
C5 H5 . 0.9500 ?
C6 H6 . 0.9500 ?
C7 C8 . 1.393(4) ?
C7 C12 . 1.396(4) ?
C8 C9 . 1.383(4) ?
C8 H8 . 0.9500 ?
C9 C10 . 1.395(4) ?
C9 H9 . 0.9500 ?
C10 C11 . 1.404(4) ?
C11 C12 . 1.386(4) ?
C11 H11 . 0.9500 ?
C12 H12 . 0.9500 ?
C13 C18 . 1.395(4) ?
C13 C14 . 1.397(4) ?
C14 C15 . 1.396(4) ?
C14 H14 . 0.9500 ?
C15 C16 . 1.395(4) ?
C15 H15 . 0.9500 ?
C16 C17 . 1.397(4) ?
C17 C18 . 1.385(4) ?
C17 H17 . 0.9500 ?
C18 H18 . 0.9500 ?
C19 C20 . 1.395(4) ?
C19 C24 . 1.408(4) ?
C20 C21 . 1.386(4) ?
C20 H20 . 0.9500 ?
C21 C22 . 1.395(4) ?
C21 H21 . 0.9500 ?
C22 C23 . 1.392(4) ?
C23 C24 . 1.389(4) ?
C23 H23 . 0.9500 ?
C24 H24 . 0.9500 ?

loop_
_geom_hbond_atom_site_label_D
_geom_hbond_atom_site_label_H
_geom_hbond_atom_site_label_A
_geom_hbond_site_symmetry_A
_geom_hbond_distance_DH
_geom_hbond_distance_HA
_geom_hbond_distance_DA
_geom_hbond_angle_DHA
_geom_hbond_publ_flag
O4 H4H O1W 2_746 0.880(10) 1.834(16) 2.676(3) 160(3) yes
O8 H8H O6 2_757 0.876(11) 1.93(3) 2.748(3) 155(5) yes
O1W H1W O3 1_655 0.872(10) 1.950(15) 2.801(3) 165(4) yes
O1W H2W O2 1_645 0.877(10) 1.927(11) 2.803(4) 177(5) yes
O2W H3W O3 1_755 0.875(10) 2.20(3) 2.866(3) 133(4) yes
O2W H3W O4 2_746 0.875(10) 2.29(3) 2.905(3) 127(3) yes
O2W H4W O5 1_655 0.878(10) 1.921(16) 2.778(3) 165(4) yes

loop_
_geom_torsion_atom_site_label_1
_geom_torsion_atom_site_label_2
_geom_torsion_atom_site_label_3
_geom_torsion_atom_site_label_4
_geom_torsion_site_symmetry_1
_geom_torsion_site_symmetry_2
_geom_torsion_site_symmetry_3
_geom_torsion_site_symmetry_4
_geom_torsion
_geom_torsion_publ_flag
O2 S1 O1 K1 . . . . -22.5(2) ?
O3 S1 O1 K1 . . . . -149.71(19) ?
C1 S1 O1 K1 . . . . 94.6(2) ?
K2 S1 O1 K1 1_455 . . . -136.2(2) ?
O2 S1 O1 K2 . . . 1_455 113.68(12) ?
O3 S1 O1 K2 . . . 1_455 -13.50(14) ?
C1 S1 O1 K2 . . . 1_455 -129.16(11) ?
O1 S1 O2 K1 . . . 1_455 -95.7(2) ?
O3 S1 O2 K1 . . . 1_455 31.2(2) ?
C1 S1 O2 K1 . . . 1_455 147.23(17) ?
K2 S1 O2 K1 1_455 . . 1_455 -37.8(2) ?
O1 S1 O3 K2 . . . 1_455 11.99(12) ?
O2 S1 O3 K2 . . . 1_455 -116.08(11) ?
C1 S1 O3 K2 . . . 1_455 127.74(11) ?
O7 S2 O5 K2 . . . . 133.50(15) ?
O6 S2 O5 K2 . . . . 7.0(2) ?
C13 S2 O5 K2 . . . . -108.19(16) ?
K1 S2 O5 K2 . . . . 65.57(17) ?
O7 S2 O6 K1 . . . . -18.44(16) ?
O5 S2 O6 K1 . . . . 108.85(13) ?
C13 S2 O6 K1 . . . . -136.60(12) ?
K2 S2 O6 K1 . . . . 112.84(9) ?
O6 S2 O7 K2 . . . 1_455 114.81(18) ?
O5 S2 O7 K2 . . . 1_455 -11.9(2) ?
C13 S2 O7 K2 . . . 1_455 -128.36(16) ?
K1 S2 O7 K2 . . . 1_455 97.99(15) ?
K2 S2 O7 K2 . . . 1_455 21.6(2) ?
O6 S2 O7 K1 . . . . 16.82(14) ?
O5 S2 O7 K1 . . . . -109.92(12) ?
C13 S2 O7 K1 . . . . 133.65(11) ?
K2 S2 O7 K1 . . . . -76.44(11) ?
C4 N1 N2 C7 . . . . 177.2(2) ?
C16 N3 N4 C19 . . . . 179.8(2) ?
O1 S1 C1 C6 . . . . -157.8(2) ?
O2 S1 C1 C6 . . . . -36.3(3) ?
O3 S1 C1 C6 . . . . 83.2(3) ?
K2 S1 C1 C6 1_455 . . . 149.3(2) ?
O1 S1 C1 C2 . . . . 26.5(3) ?
O2 S1 C1 C2 . . . . 148.1(2) ?
O3 S1 C1 C2 . . . . -92.4(3) ?
K2 S1 C1 C2 1_455 . . . -26.4(3) ?
C6 C1 C2 C3 . . . . 0.7(5) ?
S1 C1 C2 C3 . . . . 176.3(2) ?
C1 C2 C3 C4 . . . . -0.8(5) ?
C2 C3 C4 C5 . . . . 0.0(5) ?
C2 C3 C4 N1 . . . . -178.8(3) ?
N2 N1 C4 C5 . . . . 157.3(3) ?
N2 N1 C4 C3 . . . . -23.8(4) ?
C3 C4 C5 C6 . . . . 0.8(5) ?
N1 C4 C5 C6 . . . . 179.7(3) ?
C4 C5 C6 C1 . . . . -0.8(5) ?
C2 C1 C6 C5 . . . . 0.1(5) ?
S1 C1 C6 C5 . . . . -175.5(2) ?
N1 N2 C7 C8 . . . . 162.4(3) ?
N1 N2 C7 C12 . . . . -18.4(4) ?
C12 C7 C8 C9 . . . . 3.1(5) ?
N2 C7 C8 C9 . . . . -177.6(3) ?
C7 C8 C9 C10 . . . . -2.7(5) ?
K1 O4 C10 C9 2_656 . . . -75.6(4) ?
K1 O4 C10 C11 2_656 . . . 105.2(3) ?
C8 C9 C10 O4 . . . . -178.8(3) ?
C8 C9 C10 C11 . . . . 0.3(4) ?
O4 C10 C11 C12 . . . . -179.3(3) ?
C9 C10 C11 C12 . . . . 1.6(4) ?
C10 C11 C12 C7 . . . . -1.1(5) ?
C8 C7 C12 C11 . . . . -1.2(5) ?
N2 C7 C12 C11 . . . . 179.6(3) ?
O7 S2 C13 C18 . . . . 161.7(2) ?
O6 S2 C13 C18 . . . . -78.3(3) ?
O5 S2 C13 C18 . . . . 40.6(3) ?
K1 S2 C13 C18 . . . . -131.3(2) ?
K2 S2 C13 C18 . . . . 5.3(3) ?
O7 S2 C13 C14 . . . . -22.4(3) ?
O6 S2 C13 C14 . . . . 97.6(3) ?
O5 S2 C13 C14 . . . . -143.5(3) ?
K1 S2 C13 C14 . . . . 44.6(3) ?
K2 S2 C13 C14 . . . . -178.8(2) ?
C18 C13 C14 C15 . . . . 2.0(5) ?
S2 C13 C14 C15 . . . . -173.8(2) ?
C13 C14 C15 C16 . . . . 1.6(4) ?
C14 C15 C16 C17 . . . . -4.2(4) ?
C14 C15 C16 N3 . . . . 175.1(3) ?
N4 N3 C16 C15 . . . . -155.9(3) ?
N4 N3 C16 C17 . . . . 23.3(4) ?
C15 C16 C17 C18 . . . . 3.1(4) ?
N3 C16 C17 C18 . . . . -176.1(3) ?
C16 C17 C18 C13 . . . . 0.5(5) ?
C14 C13 C18 C17 . . . . -3.1(5) ?
S2 C13 C18 C17 . . . . 172.8(2) ?
N3 N4 C19 C20 . . . . -164.3(3) ?
N3 N4 C19 C24 . . . . 16.5(4) ?
C24 C19 C20 C21 . . . . -2.0(4) ?
N4 C19 C20 C21 . . . . 178.8(3) ?
C19 C20 C21 C22 . . . . 0.2(4) ?
K2 O8 C22 C23 2_747 . . . 64.3(3) ?
K1 O8 C22 C23 2_657 . . . -27.1(4) ?
K2 O8 C22 C21 2_747 . . . -113.8(3) ?
K1 O8 C22 C21 2_657 . . . 154.8(2) ?
K1 O8 C22 K2 2_657 . . 2_747 -91.41(16) ?
C20 C21 C22 O8 . . . . 179.4(3) ?
C20 C21 C22 C23 . . . . 1.3(4) ?
C20 C21 C22 K2 . . . 2_747 103.9(3) ?
O8 C22 C23 C24 . . . . -179.2(3) ?
C21 C22 C23 C24 . . . . -1.0(4) ?
K2 C22 C23 C24 2_747 . . . -125.9(3) ?
O8 C22 C23 K2 . . . 2_747 -53.2(2) ?
C21 C22 C23 K2 . . . 2_747 124.9(3) ?
C22 C23 C24 C19 . . . . -0.7(4) ?
K2 C23 C24 C19 2_747 . . . -93.2(3) ?
C20 C19 C24 C23 . . . . 2.3(4) ?
N4 C19 C24 C23 . . . . -178.5(3) ?
